data_1564750
loop_
_publ_author_name
'Ling Hou, Yin'
'Yang, Ting-Ting'
'Zhao, Wen-Xin'
'Fan, Chen-Juan'
'Yan, Li-Li'
'Guan, Xiao-Fen'
'Ji, Jia'
'Wang, Wen-Min'

_publ_section_title
;
 Modulating SMM behaviors in phenoxo-O bridged Dy2 compounds via different
 \b-diketonate
;
_journal_name_full 'Inorganica Chimica Acta'
_journal_page_first 119595
_journal_paper_doi 10.1016/j.ica.2020.119595
_journal_volume 507
_journal_year 2020
_chemical_formula_sum 'C94 H70 Cl4 Dy2 N4 O11'
_chemical_formula_weight 1898.34
_space_group_IT_number 14
_space_group_name_Hall '-P 2yn'
_space_group_name_H-M_alt 'P 1 21/n 1'
_symmetry_cell_setting monoclinic
_symmetry_space_group_name_H-M 'P 1 21/n 1'
_atom_sites_solution_hydrogens geom
_atom_sites_solution_primary direct
_atom_sites_solution_secondary difmap
_audit_creation_method SHELXL-97
_cell_angle_alpha 90.00
_cell_angle_beta 101.15(3)
_cell_angle_gamma 90.00
_cell_formula_units_Z 2
_cell_length_a 11.126(2)
_cell_length_b 23.786(5)
_cell_length_c 15.314(3)
_cell_measurement_reflns_used 12628
_cell_measurement_temperature 113(2)
_cell_measurement_theta_max 27.8664
_cell_measurement_theta_min 1.8656
_cell_volume 3976.2(14)
_computing_cell_refinement crystalclear
_computing_data_collection crystalclear
_computing_data_reduction crystalclear
_computing_molecular_graphics 'Bruker SHELXTL'
_computing_publication_material 'Bruker SHELXTL'
_computing_structure_refinement 'SHELXL-97 (Sheldrick, 1997)'
_computing_structure_solution 'SHELXS-97 (Sheldrick, 1990)'
_diffrn_ambient_temperature 113(2)
_diffrn_measured_fraction_theta_full 0.994
_diffrn_measured_fraction_theta_max 0.994
_diffrn_measurement_device_type 'rigaku saturn'
_diffrn_measurement_method '\w scans'
_diffrn_radiation_monochromator confocal
_diffrn_radiation_source 'rotating anode'
_diffrn_radiation_type MoK\a
_diffrn_radiation_wavelength 0.71073
_diffrn_reflns_av_R_equivalents 0.0516
_diffrn_reflns_av_sigmaI/netI 0.0505
_diffrn_reflns_limit_h_max 12
_diffrn_reflns_limit_h_min -14
_diffrn_reflns_limit_k_max 31
_diffrn_reflns_limit_k_min -29
_diffrn_reflns_limit_l_max 20
_diffrn_reflns_limit_l_min -20
_diffrn_reflns_number 38855
_diffrn_reflns_theta_full 27.89
_diffrn_reflns_theta_max 27.89
_diffrn_reflns_theta_min 1.60
_diffrn_standards_decay_% 0
_diffrn_standards_interval_count 0
_diffrn_standards_interval_time 0
_diffrn_standards_number 0
_exptl_absorpt_coefficient_mu 2.066
_exptl_absorpt_correction_T_max 0.7896
_exptl_absorpt_correction_T_min 0.4921
_exptl_absorpt_correction_type multi-scan
_exptl_absorpt_process_details crystalclear
_exptl_crystal_colour red
_exptl_crystal_density_diffrn 1.586
_exptl_crystal_density_method 'not measured'
_exptl_crystal_description block
_exptl_crystal_F_000 1900
_exptl_crystal_size_max 0.40
_exptl_crystal_size_mid 0.12
_exptl_crystal_size_min 0.12
_refine_diff_density_max 1.129
_refine_diff_density_min -1.548
_refine_diff_density_rms 0.207
_refine_ls_extinction_method none
_refine_ls_goodness_of_fit_ref 1.103
_refine_ls_hydrogen_treatment constr
_refine_ls_matrix_type full
_refine_ls_number_parameters 541
_refine_ls_number_reflns 9451
_refine_ls_number_restraints 33
_refine_ls_restrained_S_all 1.114
_refine_ls_R_factor_all 0.0430
_refine_ls_R_factor_gt 0.0341
_refine_ls_shift/su_max 0.001
_refine_ls_shift/su_mean 0.000
_refine_ls_structure_factor_coef Fsqd
_refine_ls_weighting_details 'calc w=1/[\s^2^(Fo^2^)+(0.0458P)^2^+0.0000P] where P=(Fo^2^+2Fc^2^)/3'
_refine_ls_weighting_scheme calc
_refine_ls_wR_factor_gt 0.0834
_refine_ls_wR_factor_ref 0.0921
_reflns_number_gt 7898
_reflns_number_total 9451
_reflns_threshold_expression >2sigma(I)
_cod_data_source_file ICA-2020-507-119595.cif
_cod_data_source_block 2
_cod_depositor_comments
;
The following automatic conversions were performed:

data item '_exptl_absorpt_correction_type' value 'MULTI-SCAN' was
changed to 'multi-scan' in accordance with the built-in table derived
from the CIF Core dictionary named 'cif_core.dic' version 2.4.5 last
updated on 2014-11-21.

data item '_refine_ls_hydrogen_treatment' value 'CONSTR' was changed
to 'constr' in accordance with the built-in table derived from the
CIF Core dictionary named 'cif_core.dic' version 2.4.5 last updated
on 2014-11-21.

data item '_symmetry_cell_setting' value 'Monoclinic' was changed to
'monoclinic' in accordance with the built-in table derived from the
CIF Core dictionary named 'cif_core.dic' version 2.4.5 last updated
on 2014-11-21.

Automatic conversion script
Id: cif_fix_values 8369 2020-08-20 11:38:08Z andrius 
;
_cod_original_sg_symbol_H-M P2(1)/n
_cod_database_code 1564750

loop_
_symmetry_equiv_pos_as_xyz
'x, y, z'
'-x+1/2, y+1/2, -z+1/2'
'-x, -y, -z'
'x-1/2, -y-1/2, z-1/2'

loop_
_atom_site_label
_atom_site_type_symbol
_atom_site_fract_x
_atom_site_fract_y
_atom_site_fract_z
_atom_site_U_iso_or_equiv
_atom_site_adp_type
_atom_site_occupancy
_atom_site_symmetry_multiplicity
_atom_site_calc_flag
_atom_site_refinement_flags
_atom_site_disorder_assembly
_atom_site_disorder_group
Dy1 Dy 0.094662(13) 0.050654(5) 0.440603(8) 0.01352(6) Uani 1 1 d . . .
Cl1 Cl 0.21633(12) 0.31767(5) 0.18152(8) 0.0563(3) Uani 1 1 d . . .
O1 O 0.0872(2) -0.04199(8) 0.50688(14) 0.0159(4) Uani 1 1 d . . .
O2 O 0.0398(2) -0.00565(9) 0.31473(13) 0.0196(5) Uani 1 1 d . . .
O3 O -0.0020(2) 0.10555(9) 0.32490(13) 0.0196(5) Uani 1 1 d . . .
O4 O 0.0916(2) 0.14165(9) 0.49865(13) 0.0198(5) Uani 1 1 d . . .
O5 O 0.2205(2) 0.05300(8) 0.57961(14) 0.0168(5) Uani 1 1 d . . .
N1 N 0.2755(2) -0.00873(10) 0.43015(15) 0.0158(5) Uani 1 1 d . . .
N2 N 0.2660(2) 0.09652(11) 0.36239(16) 0.0179(6) Uani 1 1 d . . .
C1 C 0.2855(3) -0.05868(12) 0.4740(2) 0.0168(6) Uani 1 1 d . . .
C2 C 0.1854(3) -0.07526(13) 0.51522(19) 0.0163(6) Uani 1 1 d . . .
C3 C 0.1980(3) -0.12535(13) 0.5621(2) 0.0204(7) Uani 1 1 d . . .
H3 H 0.1332 -0.1378 0.5896 0.024 Uiso 1 1 calc R . .
C4 C 0.3050(3) -0.15843(13) 0.5698(2) 0.0247(7) Uani 1 1 d . . .
H4 H 0.3104 -0.1924 0.6031 0.030 Uiso 1 1 calc R . .
C5 C 0.4008(3) -0.14339(14) 0.5314(2) 0.0255(8) Uani 1 1 d . . .
H5 H 0.4724 -0.1660 0.5387 0.031 Uiso 1 1 calc R . .
C6 C 0.3916(3) -0.09352(13) 0.4803(2) 0.0207(7) Uani 1 1 d . . .
C7 C 0.4837(3) -0.07467(15) 0.4352(2) 0.0266(8) Uani 1 1 d . . .
H7 H 0.5550 -0.0969 0.4366 0.032 Uiso 1 1 calc R . .
C8 C 0.4715(3) -0.02498(14) 0.3897(2) 0.0264(8) Uani 1 1 d . . .
H8 H 0.5328 -0.0128 0.3585 0.032 Uiso 1 1 calc R . .
C9 C 0.3665(3) 0.00761(13) 0.3900(2) 0.0199(7) Uani 1 1 d . . .
C10 C 0.3512(3) 0.06352(14) 0.3489(2) 0.0218(7) Uani 1 1 d . . .
H10 H 0.4055 0.0754 0.3117 0.026 Uiso 1 1 calc R . .
C11 C 0.2567(3) 0.14979(14) 0.3179(2) 0.0221(7) Uani 1 1 d . . .
C12 C 0.2422(4) 0.19717(15) 0.3664(2) 0.0342(9) Uani 1 1 d . . .
H12 H 0.2397 0.1942 0.4279 0.041 Uiso 1 1 calc R . .
C13 C 0.2311(4) 0.24969(16) 0.3246(3) 0.0402(10) Uani 1 1 d . . .
H13 H 0.2208 0.2827 0.3573 0.048 Uiso 1 1 calc R . .
C14 C 0.2352(4) 0.25293(17) 0.2348(3) 0.0388(10) Uani 1 1 d . . .
C15 C 0.2493(4) 0.20557(17) 0.1859(3) 0.0391(10) Uani 1 1 d . . .
H15 H 0.2526 0.2087 0.1245 0.047 Uiso 1 1 calc R . .
C16 C 0.2585(4) 0.15298(16) 0.2272(2) 0.0320(9) Uani 1 1 d . . .
H16 H 0.2660 0.1198 0.1940 0.038 Uiso 1 1 calc R . .
C17 C 0.0226(3) -0.10171(13) 0.2152(2) 0.0230(7) Uani 1 1 d . . .
H17 H 0.0628 -0.1026 0.2758 0.028 Uiso 1 1 calc R . .
C18 C 0.0004(3) -0.15186(15) 0.1678(2) 0.0297(8) Uani 1 1 d . . .
H18 H 0.0254 -0.1866 0.1961 0.036 Uiso 1 1 calc R . .
C19 C -0.0581(4) -0.15091(16) 0.0795(2) 0.0357(9) Uani 1 1 d . . .
H19 H -0.0741 -0.1850 0.0470 0.043 Uiso 1 1 calc R . .
C20 C -0.0934(4) -0.09957(18) 0.0382(2) 0.0395(10) Uani 1 1 d . . .
H20 H -0.1332 -0.0987 -0.0225 0.047 Uiso 1 1 calc R . .
C21 C -0.0706(4) -0.05005(14) 0.0854(2) 0.0298(9) Uani 1 1 d . . .
H21 H -0.0943 -0.0153 0.0566 0.036 Uiso 1 1 calc R . .
C22 C -0.0129(3) -0.05041(13) 0.1752(2) 0.0203(7) Uani 1 1 d . . .
C23 C 0.0061(3) 0.00162(13) 0.2310(2) 0.0188(7) Uani 1 1 d . . .
C24 C -0.0178(3) 0.05492(13) 0.1912(2) 0.0227(7) Uani 1 1 d . . .
H24 H -0.0296 0.0577 0.1282 0.027 Uiso 1 1 calc R . .
C25 C -0.0248(3) 0.10384(13) 0.24037(19) 0.0186(7) Uani 1 1 d . . .
C26 C -0.0616(3) 0.15856(14) 0.1940(2) 0.0212(7) Uani 1 1 d . . .
C27 C -0.0934(4) 0.16407(16) 0.1020(2) 0.0389(10) Uani 1 1 d . . .
H27 H -0.0977 0.1316 0.0655 0.047 Uiso 1 1 calc R . .
C28 C -0.1187(4) 0.21634(18) 0.0630(2) 0.0464(12) Uani 1 1 d . . .
H28 H -0.1414 0.2193 0.0001 0.056 Uiso 1 1 calc R . .
C29 C -0.1114(4) 0.26387(16) 0.1145(2) 0.0338(9) Uani 1 1 d . . .
H29 H -0.1274 0.2998 0.0875 0.041 Uiso 1 1 calc R . .
C30 C -0.0809(4) 0.25907(15) 0.2051(2) 0.0325(9) Uani 1 1 d . . .
H30 H -0.0767 0.2918 0.2411 0.039 Uiso 1 1 calc R . .
C31 C -0.0562(3) 0.20700(14) 0.2446(2) 0.0284(8) Uani 1 1 d . . .
H31 H -0.0351 0.2044 0.3076 0.034 Uiso 1 1 calc R . .
C32 C 0.0017(4) 0.24836(14) 0.5085(2) 0.0313(9) Uani 1 1 d . . .
H32 H -0.0176 0.2277 0.4545 0.038 Uiso 1 1 calc R . .
C33 C -0.0374(4) 0.30339(15) 0.5106(2) 0.0385(10) Uani 1 1 d . . .
H33 H -0.0840 0.3201 0.4585 0.046 Uiso 1 1 calc R . .
C34 C -0.0086(4) 0.33425(14) 0.5886(2) 0.0327(9) Uani 1 1 d . . .
H34 H -0.0347 0.3722 0.5900 0.039 Uiso 1 1 calc R . .
C35 C 0.0576(3) 0.30978(14) 0.6637(2) 0.0285(8) Uani 1 1 d . . .
H35 H 0.0771 0.3307 0.7174 0.034 Uiso 1 1 calc R . .
C36 C 0.0962(3) 0.25458(13) 0.6613(2) 0.0249(7) Uani 1 1 d . . .
H36 H 0.1426 0.2381 0.7137 0.030 Uiso 1 1 calc R . .
C37 C 0.0684(3) 0.22268(12) 0.5836(2) 0.0185(6) Uani 1 1 d . . .
C38 C 0.1112(3) 0.16331(12) 0.57648(19) 0.0178(6) Uani 1 1 d . . .
C39 C 0.1703(3) 0.13451(12) 0.65267(19) 0.0186(7) Uani 1 1 d . . .
H39 H 0.1759 0.1523 0.7089 0.022 Uiso 1 1 calc R . .
C40 C 0.2214(3) 0.08088(13) 0.65017(18) 0.0153(6) Uani 1 1 d . . .
C41 C 0.2788(3) 0.05240(12) 0.7357(2) 0.0167(6) Uani 1 1 d . . .
C42 C 0.3267(3) 0.08184(14) 0.8132(2) 0.0250(8) Uani 1 1 d . . .
H42 H 0.3262 0.1218 0.8132 0.030 Uiso 1 1 calc R . .
C43 C 0.3754(4) 0.05260(14) 0.8909(2) 0.0319(9) Uani 1 1 d . . .
H43 H 0.4083 0.0728 0.9437 0.038 Uiso 1 1 calc R . .
C44 C 0.3764(3) -0.00523(15) 0.8918(2) 0.0284(8) Uani 1 1 d . . .
H44 H 0.4095 -0.0248 0.9451 0.034 Uiso 1 1 calc R . .
C45 C 0.3292(3) -0.03471(14) 0.8154(2) 0.0267(8) Uani 1 1 d . . .
H45 H 0.3295 -0.0746 0.8161 0.032 Uiso 1 1 calc R . .
C46 C 0.2811(3) -0.00604(13) 0.7371(2) 0.0213(7) Uani 1 1 d . . .
H46 H 0.2497 -0.0265 0.6844 0.026 Uiso 1 1 calc R . .
Cl2 Cl 0.6897(3) 0.10644(12) 0.92287(19) 0.0805(9) Uani 0.50 1 d PDU A 1
Cl3 Cl 0.7028(4) -0.01390(16) 0.8679(3) 0.0690(11) Uani 0.50 1 d PDU A 1
C47 C 0.6764(11) 0.0598(3) 0.8324(5) 0.057(3) Uani 0.50 1 d PDU A 1
O6 O 0.6991(9) 0.0135(3) 0.8751(6) 0.054(2) Uani 0.50 1 d PDU B 2
C48 C 0.6999(11) 0.0771(3) 0.8717(8) 0.064(3) Uani 0.50 1 d PDU B 2

loop_
_atom_site_aniso_label
_atom_site_aniso_U_11
_atom_site_aniso_U_22
_atom_site_aniso_U_33
_atom_site_aniso_U_23
_atom_site_aniso_U_13
_atom_site_aniso_U_12
Dy1 0.01379(10) 0.01409(8) 0.01296(8) 0.00044(5) 0.00330(6) 0.00015(6)
Cl1 0.0652(8) 0.0403(6) 0.0558(7) 0.0234(5) -0.0075(6) -0.0128(6)
O1 0.0109(12) 0.0175(11) 0.0201(10) 0.0021(8) 0.0055(9) 0.0004(8)
O2 0.0200(13) 0.0216(11) 0.0162(10) -0.0007(8) 0.0011(9) 0.0000(10)
O3 0.0223(13) 0.0216(11) 0.0148(10) 0.0000(8) 0.0036(9) 0.0024(10)
O4 0.0231(13) 0.0175(11) 0.0176(10) -0.0010(8) 0.0006(9) 0.0003(9)
O5 0.0153(12) 0.0196(11) 0.0159(10) -0.0025(8) 0.0038(9) 0.0017(9)
N1 0.0184(15) 0.0150(12) 0.0147(11) -0.0019(9) 0.0052(11) -0.0014(11)
N2 0.0162(15) 0.0207(13) 0.0164(12) 0.0006(10) 0.0020(11) -0.0030(11)
C1 0.0145(17) 0.0167(15) 0.0188(14) -0.0041(11) 0.0021(13) 0.0002(12)
C2 0.0134(17) 0.0176(15) 0.0175(14) -0.0018(11) 0.0017(12) 0.0029(13)
C3 0.0173(18) 0.0189(16) 0.0267(16) 0.0025(13) 0.0084(14) 0.0021(13)
C4 0.027(2) 0.0163(16) 0.0302(17) 0.0022(13) 0.0042(15) 0.0061(14)
C5 0.0195(19) 0.0245(18) 0.0337(17) -0.0027(14) 0.0083(15) 0.0067(15)
C6 0.0160(18) 0.0188(16) 0.0275(16) -0.0048(12) 0.0050(14) 0.0027(13)
C7 0.0190(19) 0.0248(17) 0.0381(19) -0.0067(15) 0.0104(16) 0.0057(15)
C8 0.021(2) 0.0301(19) 0.0323(18) -0.0024(14) 0.0153(15) -0.0015(15)
C9 0.0171(18) 0.0219(16) 0.0212(15) -0.0014(12) 0.0050(13) -0.0005(13)
C10 0.0199(19) 0.0267(17) 0.0207(15) -0.0019(13) 0.0087(14) -0.0061(14)
C11 0.0208(19) 0.0227(16) 0.0237(16) 0.0034(13) 0.0061(14) -0.0077(14)
C12 0.047(3) 0.031(2) 0.0238(17) 0.0022(14) 0.0052(17) -0.0079(18)
C13 0.052(3) 0.029(2) 0.036(2) 0.0001(16) 0.001(2) -0.0098(19)
C14 0.036(2) 0.036(2) 0.041(2) 0.0163(17) -0.0005(19) -0.0104(19)
C15 0.038(3) 0.048(2) 0.031(2) 0.0119(17) 0.0064(18) -0.001(2)
C16 0.037(2) 0.033(2) 0.0271(17) 0.0059(15) 0.0106(17) 0.0035(17)
C17 0.024(2) 0.0252(17) 0.0214(15) -0.0017(13) 0.0089(14) 0.0010(15)
C18 0.032(2) 0.0263(18) 0.0334(18) -0.0039(14) 0.0130(17) -0.0002(16)
C19 0.041(2) 0.031(2) 0.037(2) -0.0151(16) 0.0122(18) -0.0061(18)
C20 0.050(3) 0.042(2) 0.0245(18) -0.0099(16) 0.0006(18) -0.001(2)
C21 0.034(2) 0.030(2) 0.0236(17) -0.0035(13) 0.0018(16) 0.0026(16)
C22 0.0181(18) 0.0241(17) 0.0202(15) -0.0038(12) 0.0073(14) -0.0013(13)
C23 0.0121(17) 0.0238(17) 0.0215(15) -0.0024(12) 0.0057(13) 0.0006(13)
C24 0.028(2) 0.0251(17) 0.0152(15) 0.0018(12) 0.0043(14) 0.0014(14)
C25 0.0150(17) 0.0231(16) 0.0189(14) 0.0023(12) 0.0062(13) 0.0015(13)
C26 0.0179(18) 0.0266(17) 0.0195(15) 0.0078(12) 0.0047(13) 0.0074(14)
C27 0.063(3) 0.034(2) 0.0187(17) 0.0021(14) 0.0067(18) 0.019(2)
C28 0.074(4) 0.042(3) 0.0224(18) 0.0122(16) 0.009(2) 0.027(2)
C29 0.031(2) 0.033(2) 0.040(2) 0.0168(16) 0.0131(17) 0.0136(17)
C30 0.034(2) 0.0254(18) 0.038(2) 0.0014(15) 0.0050(17) 0.0030(16)
C31 0.034(2) 0.0252(18) 0.0244(17) 0.0038(13) 0.0013(16) 0.0017(16)
C32 0.045(2) 0.0197(17) 0.0261(17) -0.0043(13) -0.0013(17) 0.0029(16)
C33 0.056(3) 0.0219(18) 0.0320(19) 0.0050(15) -0.0058(19) 0.0083(18)
C34 0.043(3) 0.0157(17) 0.040(2) -0.0008(14) 0.0087(18) 0.0060(16)
C35 0.039(2) 0.0189(16) 0.0276(17) -0.0054(13) 0.0059(16) 0.0024(15)
C36 0.030(2) 0.0216(16) 0.0226(16) 0.0001(13) 0.0036(14) 0.0054(15)
C37 0.0191(18) 0.0142(14) 0.0224(15) 0.0003(12) 0.0048(13) 0.0006(13)
C38 0.0176(17) 0.0165(15) 0.0202(14) -0.0004(11) 0.0064(13) -0.0024(13)
C39 0.0226(19) 0.0172(15) 0.0153(14) -0.0014(11) 0.0023(13) -0.0006(13)
C40 0.0131(16) 0.0185(15) 0.0150(13) 0.0012(11) 0.0045(12) -0.0033(12)
C41 0.0136(17) 0.0213(16) 0.0156(14) 0.0002(11) 0.0041(13) -0.0001(12)
C42 0.031(2) 0.0190(16) 0.0219(15) -0.0018(12) -0.0026(15) -0.0003(15)
C43 0.041(3) 0.030(2) 0.0185(16) -0.0031(13) -0.0075(16) 0.0014(16)
C44 0.030(2) 0.0307(19) 0.0222(16) 0.0053(13) -0.0015(15) 0.0044(16)
C45 0.026(2) 0.0211(16) 0.0316(18) 0.0037(14) 0.0017(16) 0.0029(15)
C46 0.0208(19) 0.0210(16) 0.0217(15) -0.0014(12) 0.0031(14) -0.0009(14)
Cl2 0.118(3) 0.0603(17) 0.0685(17) -0.0059(14) 0.0303(17) -0.0328(17)
Cl3 0.063(2) 0.073(2) 0.0665(18) -0.0232(19) 0.0013(15) 0.028(2)
C47 0.071(7) 0.067(6) 0.036(4) -0.035(4) 0.020(4) -0.010(5)
O6 0.035(4) 0.090(6) 0.040(4) 0.024(5) 0.015(3) -0.010(5)
C48 0.085(7) 0.028(4) 0.090(7) -0.023(5) 0.045(6) 0.001(5)

loop_
_atom_type_symbol
_atom_type_description
_atom_type_scat_dispersion_real
_atom_type_scat_dispersion_imag
_atom_type_scat_source
C C 0.0033 0.0016 'International Tables Vol C Tables 4.2.6.8 and 6.1.1.4'
H H 0.0000 0.0000 'International Tables Vol C Tables 4.2.6.8 and 6.1.1.4'
N N 0.0061 0.0033 'International Tables Vol C Tables 4.2.6.8 and 6.1.1.4'
O O 0.0106 0.0060 'International Tables Vol C Tables 4.2.6.8 and 6.1.1.4'
Cl Cl 0.1484 0.1585 'International Tables Vol C Tables 4.2.6.8 and 6.1.1.4'
Dy Dy -0.1892 4.4098 'International Tables Vol C Tables 4.2.6.8 and 6.1.1.4'

loop_
_geom_angle_atom_site_label_1
_geom_angle_atom_site_label_2
_geom_angle_atom_site_label_3
_geom_angle
_geom_angle_site_symmetry_1
_geom_angle_site_symmetry_3
O3 Dy1 O5 143.86(7) . .
O3 Dy1 O1 90.46(8) . 3_556
O5 Dy1 O1 95.53(8) . 3_556
O3 Dy1 O2 71.31(8) . .
O5 Dy1 O2 142.28(7) . .
O1 Dy1 O2 97.41(8) 3_556 .
O3 Dy1 O4 74.23(7) . .
O5 Dy1 O4 71.27(7) . .
O1 Dy1 O4 82.72(7) 3_556 .
O2 Dy1 O4 145.53(7) . .
O3 Dy1 O1 142.03(7) . .
O5 Dy1 O1 72.63(7) . .
O1 Dy1 O1 70.94(8) 3_556 .
O2 Dy1 O1 78.46(7) . .
O4 Dy1 O1 132.38(8) . .
O3 Dy1 N1 122.52(8) . .
O5 Dy1 N1 73.71(8) . .
O1 Dy1 N1 137.73(8) 3_556 .
O2 Dy1 N1 72.92(8) . .
O4 Dy1 N1 128.32(8) . .
O1 Dy1 N1 66.82(8) . .
O3 Dy1 N2 71.95(8) . .
O5 Dy1 N2 92.59(8) . .
O1 Dy1 N2 159.15(8) 3_556 .
O2 Dy1 N2 87.67(8) . .
O4 Dy1 N2 81.76(8) . .
O1 Dy1 N2 129.90(8) . .
N1 Dy1 N2 63.08(8) . .
O3 Dy1 Dy1 119.98(6) . 3_556
O5 Dy1 Dy1 82.55(6) . 3_556
O1 Dy1 Dy1 36.40(5) 3_556 3_556
O2 Dy1 Dy1 87.23(6) . 3_556
O4 Dy1 Dy1 110.31(6) . 3_556
O1 Dy1 Dy1 34.54(5) . 3_556
N1 Dy1 Dy1 101.35(6) . 3_556
N2 Dy1 Dy1 164.43(6) . 3_556
C2 O1 Dy1 131.68(19) . 3_556
C2 O1 Dy1 118.87(19) . .
Dy1 O1 Dy1 109.06(8) 3_556 .
C23 O2 Dy1 137.1(2) . .
C25 O3 Dy1 137.7(2) . .
C38 O4 Dy1 135.57(19) . .
C40 O5 Dy1 134.5(2) . .
C9 N1 C1 118.9(3) . .
C9 N1 Dy1 123.8(2) . .
C1 N1 Dy1 117.0(2) . .
C10 N2 C11 117.0(3) . .
C10 N2 Dy1 115.9(2) . .
C11 N2 Dy1 125.6(2) . .
N1 C1 C6 121.9(3) . .
N1 C1 C2 117.4(3) . .
C6 C1 C2 120.7(3) . .
O1 C2 C3 123.9(3) . .
O1 C2 C1 119.0(3) . .
C3 C2 C1 117.1(3) . .
C2 C3 C4 121.5(3) . .
C2 C3 H3 119.3 . .
C4 C3 H3 119.3 . .
C5 C4 C3 122.3(3) . .
C5 C4 H4 118.8 . .
C3 C4 H4 118.8 . .
C4 C5 C6 118.8(3) . .
C4 C5 H5 120.6 . .
C6 C5 H5 120.6 . .
C5 C6 C7 123.7(3) . .
C5 C6 C1 119.6(3) . .
C7 C6 C1 116.7(3) . .
C8 C7 C6 120.9(3) . .
C8 C7 H7 119.5 . .
C6 C7 H7 119.5 . .
C7 C8 C9 118.5(3) . .
C7 C8 H8 120.8 . .
C9 C8 H8 120.8 . .
N1 C9 C8 123.0(3) . .
N1 C9 C10 115.1(3) . .
C8 C9 C10 121.8(3) . .
N2 C10 C9 121.1(3) . .
N2 C10 H10 119.5 . .
C9 C10 H10 119.5 . .
C12 C11 C16 121.2(3) . .
C12 C11 N2 118.2(3) . .
C16 C11 N2 120.5(3) . .
C11 C12 C13 119.6(3) . .
C11 C12 H12 120.2 . .
C13 C12 H12 120.2 . .
C14 C13 C12 119.1(4) . .
C14 C13 H13 120.5 . .
C12 C13 H13 120.5 . .
C15 C14 C13 121.5(4) . .
C15 C14 Cl1 119.0(3) . .
C13 C14 Cl1 119.4(3) . .
C14 C15 C16 119.5(4) . .
C14 C15 H15 120.3 . .
C16 C15 H15 120.3 . .
C11 C16 C15 119.0(3) . .
C11 C16 H16 120.5 . .
C15 C16 H16 120.5 . .
C22 C17 C18 121.1(3) . .
C22 C17 H17 119.5 . .
C18 C17 H17 119.5 . .
C19 C18 C17 119.9(3) . .
C19 C18 H18 120.1 . .
C17 C18 H18 120.1 . .
C18 C19 C20 119.7(3) . .
C18 C19 H19 120.2 . .
C20 C19 H19 120.2 . .
C21 C20 C19 120.2(3) . .
C21 C20 H20 119.9 . .
C19 C20 H20 119.9 . .
C20 C21 C22 120.8(3) . .
C20 C21 H21 119.6 . .
C22 C21 H21 119.6 . .
C17 C22 C21 118.4(3) . .
C17 C22 C23 118.6(3) . .
C21 C22 C23 122.9(3) . .
O2 C23 C24 123.4(3) . .
O2 C23 C22 116.3(3) . .
C24 C23 C22 120.2(3) . .
C25 C24 C23 122.8(3) . .
C25 C24 H24 118.6 . .
C23 C24 H24 118.6 . .
O3 C25 C24 123.7(3) . .
O3 C25 C26 115.9(3) . .
C24 C25 C26 120.4(3) . .
C31 C26 C27 117.6(3) . .
C31 C26 C25 118.6(3) . .
C27 C26 C25 123.6(3) . .
C28 C27 C26 120.8(3) . .
C28 C27 H27 119.6 . .
C26 C27 H27 119.6 . .
C29 C28 C27 120.5(3) . .
C29 C28 H28 119.7 . .
C27 C28 H28 119.7 . .
C30 C29 C28 119.3(3) . .
C30 C29 H29 120.3 . .
C28 C29 H29 120.3 . .
C29 C30 C31 120.5(3) . .
C29 C30 H30 119.7 . .
C31 C30 H30 119.7 . .
C30 C31 C26 121.1(3) . .
C30 C31 H31 119.4 . .
C26 C31 H31 119.4 . .
C33 C32 C37 121.3(3) . .
C33 C32 H32 119.4 . .
C37 C32 H32 119.4 . .
C32 C33 C34 120.0(3) . .
C32 C33 H33 120.0 . .
C34 C33 H33 120.0 . .
C35 C34 C33 119.7(3) . .
C35 C34 H34 120.1 . .
C33 C34 H34 120.1 . .
C34 C35 C36 120.0(3) . .
C34 C35 H35 120.0 . .
C36 C35 H35 120.0 . .
C35 C36 C37 121.3(3) . .
C35 C36 H36 119.3 . .
C37 C36 H36 119.3 . .
C32 C37 C36 117.6(3) . .
C32 C37 C38 118.7(3) . .
C36 C37 C38 123.6(3) . .
O4 C38 C39 123.2(3) . .
O4 C38 C37 116.6(3) . .
C39 C38 C37 120.2(3) . .
C40 C39 C38 123.4(3) . .
C40 C39 H39 118.3 . .
C38 C39 H39 118.3 . .
O5 C40 C39 124.4(3) . .
O5 C40 C41 116.0(3) . .
C39 C40 C41 119.6(3) . .
C46 C41 C42 119.1(3) . .
C46 C41 C40 117.9(3) . .
C42 C41 C40 123.0(3) . .
C41 C42 C43 119.9(3) . .
C41 C42 H42 120.1 . .
C43 C42 H42 120.1 . .
C44 C43 C42 120.5(3) . .
C44 C43 H43 119.7 . .
C42 C43 H43 119.7 . .
C43 C44 C45 120.0(3) . .
C43 C44 H44 120.0 . .
C45 C44 H44 120.0 . .
C44 C45 C46 120.1(3) . .
C44 C45 H45 120.0 . .
C46 C45 H45 120.0 . .
C41 C46 C45 120.4(3) . .
C41 C46 H46 119.8 . .
C45 C46 H46 119.8 . .
Cl2 C47 Cl3 112.5(4) . .

loop_
_geom_bond_atom_site_label_1
_geom_bond_atom_site_label_2
_geom_bond_distance
_geom_bond_site_symmetry_2
Dy1 O3 2.294(2) .
Dy1 O5 2.311(2) .
Dy1 O1 2.326(2) 3_556
Dy1 O2 2.330(2) .
Dy1 O4 2.342(2) .
Dy1 O1 2.434(2) .
Dy1 N1 2.489(3) .
Dy1 N2 2.672(3) .
Dy1 Dy1 3.8776(7) 3_556
Cl1 C14 1.737(4) .
O1 C2 1.336(4) .
O1 Dy1 2.326(2) 3_556
O2 C23 1.276(4) .
O3 C25 1.271(3) .
O4 C38 1.278(3) .
O5 C40 1.266(3) .
N1 C9 1.340(4) .
N1 C1 1.359(4) .
N2 C10 1.278(4) .
N2 C11 1.433(4) .
C1 C6 1.430(4) .
C1 C2 1.437(4) .
C2 C3 1.384(4) .
C3 C4 1.413(4) .
C3 H3 0.9500 .
C4 C5 1.361(5) .
C4 H4 0.9500 .
C5 C6 1.414(4) .
C5 H5 0.9500 .
C6 C7 1.415(5) .
C7 C8 1.365(5) .
C7 H7 0.9500 .
C8 C9 1.403(4) .
C8 H8 0.9500 .
C9 C10 1.467(4) .
C10 H10 0.9500 .
C11 C12 1.376(5) .
C11 C16 1.395(4) .
C12 C13 1.398(5) .
C12 H12 0.9500 .
C13 C14 1.387(5) .
C13 H13 0.9500 .
C14 C15 1.379(6) .
C15 C16 1.396(5) .
C15 H15 0.9500 .
C16 H16 0.9500 .
C17 C22 1.388(4) .
C17 C18 1.394(4) .
C17 H17 0.9500 .
C18 C19 1.383(5) .
C18 H18 0.9500 .
C19 C20 1.396(6) .
C19 H19 0.9500 .
C20 C21 1.379(5) .
C20 H20 0.9500 .
C21 C22 1.401(5) .
C21 H21 0.9500 .
C22 C23 1.495(4) .
C23 C24 1.409(4) .
C24 C25 1.397(4) .
C24 H24 0.9500 .
C25 C26 1.501(4) .
C26 C31 1.384(4) .
C26 C27 1.391(4) .
C27 C28 1.384(5) .
C27 H27 0.9500 .
C28 C29 1.371(5) .
C28 H28 0.9500 .
C29 C30 1.368(5) .
C29 H29 0.9500 .
C30 C31 1.383(5) .
C30 H30 0.9500 .
C31 H31 0.9500 .
C32 C33 1.382(5) .
C32 C37 1.385(4) .
C32 H32 0.9500 .
C33 C34 1.386(5) .
C33 H33 0.9500 .
C34 C35 1.370(5) .
C34 H34 0.9500 .
C35 C36 1.384(4) .
C35 H35 0.9500 .
C36 C37 1.394(4) .
C36 H36 0.9500 .
C37 C38 1.501(4) .
C38 C39 1.402(4) .
C39 C40 1.400(4) .
C39 H39 0.9500 .
C40 C41 1.503(4) .
C41 C46 1.390(4) .
C41 C42 1.392(4) .
C42 C43 1.394(5) .
C42 H42 0.9500 .
C43 C44 1.376(5) .
C43 H43 0.9500 .
C44 C45 1.378(5) .
C44 H44 0.9500 .
C45 C46 1.393(4) .
C45 H45 0.9500 .
C46 H46 0.9500 .
Cl2 C47 1.759(7) .
Cl3 C47 1.842(8) .
O6 C48 1.514(8) .

loop_
_geom_torsion_atom_site_label_1
_geom_torsion_atom_site_label_2
_geom_torsion_atom_site_label_3
_geom_torsion_atom_site_label_4
_geom_torsion
_geom_torsion_site_symmetry_1
_geom_torsion_site_symmetry_2
_geom_torsion_site_symmetry_3
_geom_torsion_site_symmetry_4
O3 Dy1 O1 C2 121.7(2) . . . .
O5 Dy1 O1 C2 -71.3(2) . . . .
O1 Dy1 O1 C2 -173.7(2) 3_556 . . .
O2 Dy1 O1 C2 84.2(2) . . . .
O4 Dy1 O1 C2 -113.4(2) . . . .
N1 Dy1 O1 C2 8.04(19) . . . .
N2 Dy1 O1 C2 7.2(2) . . . .
Dy1 Dy1 O1 C2 -173.7(2) 3_556 . . .
O3 Dy1 O1 Dy1 -64.61(15) . . . 3_556
O5 Dy1 O1 Dy1 102.41(10) . . . 3_556
O1 Dy1 O1 Dy1 0.0 3_556 . . 3_556
O2 Dy1 O1 Dy1 -102.11(10) . . . 3_556
O4 Dy1 O1 Dy1 60.22(13) . . . 3_556
N1 Dy1 O1 Dy1 -178.29(11) . . . 3_556
N2 Dy1 O1 Dy1 -179.12(7) . . . 3_556
O3 Dy1 O2 C23 15.7(3) . . . .
O5 Dy1 O2 C23 -147.3(3) . . . .
O1 Dy1 O2 C23 103.6(3) 3_556 . . .
O4 Dy1 O2 C23 15.7(4) . . . .
O1 Dy1 O2 C23 172.4(3) . . . .
N1 Dy1 O2 C23 -118.6(3) . . . .
N2 Dy1 O2 C23 -56.0(3) . . . .
Dy1 Dy1 O2 C23 138.7(3) 3_556 . . .
O5 Dy1 O3 C25 140.8(3) . . . .
O1 Dy1 O3 C25 -119.2(3) 3_556 . . .
O2 Dy1 O3 C25 -21.5(3) . . . .
O4 Dy1 O3 C25 158.5(3) . . . .
O1 Dy1 O3 C25 -60.5(4) . . . .
N1 Dy1 O3 C25 32.8(3) . . . .
N2 Dy1 O3 C25 72.2(3) . . . .
Dy1 Dy1 O3 C25 -96.8(3) 3_556 . . .
O3 Dy1 O4 C38 166.4(3) . . . .
O5 Dy1 O4 C38 -24.5(3) . . . .
O1 Dy1 O4 C38 73.9(3) 3_556 . . .
O2 Dy1 O4 C38 166.3(3) . . . .
O1 Dy1 O4 C38 18.1(3) . . . .
N1 Dy1 O4 C38 -74.3(3) . . . .
N2 Dy1 O4 C38 -120.1(3) . . . .
Dy1 Dy1 O4 C38 49.7(3) 3_556 . . .
O3 Dy1 O5 C40 48.1(3) . . . .
O1 Dy1 O5 C40 -50.3(3) 3_556 . . .
O2 Dy1 O5 C40 -160.0(2) . . . .
O4 Dy1 O5 C40 30.1(3) . . . .
O1 Dy1 O5 C40 -118.3(3) . . . .
N1 Dy1 O5 C40 171.4(3) . . . .
N2 Dy1 O5 C40 110.5(3) . . . .
Dy1 Dy1 O5 C40 -84.4(3) 3_556 . . .
O3 Dy1 N1 C9 40.1(3) . . . .
O5 Dy1 N1 C9 -104.2(2) . . . .
O1 Dy1 N1 C9 175.8(2) 3_556 . . .
O2 Dy1 N1 C9 93.7(2) . . . .
O4 Dy1 N1 C9 -55.3(2) . . . .
O1 Dy1 N1 C9 178.1(2) . . . .
N2 Dy1 N1 C9 -2.6(2) . . . .
Dy1 Dy1 N1 C9 177.2(2) 3_556 . . .
O3 Dy1 N1 C1 -145.13(19) . . . .
O5 Dy1 N1 C1 70.6(2) . . . .
O1 Dy1 N1 C1 -9.4(3) 3_556 . . .
O2 Dy1 N1 C1 -91.5(2) . . . .
O4 Dy1 N1 C1 119.5(2) . . . .
O1 Dy1 N1 C1 -7.05(19) . . . .
N2 Dy1 N1 C1 172.2(2) . . . .
Dy1 Dy1 N1 C1 -8.0(2) 3_556 . . .
O3 Dy1 N2 C10 -135.7(2) . . . .
O5 Dy1 N2 C10 77.6(2) . . . .
O1 Dy1 N2 C10 -169.4(2) 3_556 . . .
O2 Dy1 N2 C10 -64.6(2) . . . .
O4 Dy1 N2 C10 148.3(2) . . . .
O1 Dy1 N2 C10 8.2(3) . . . .
N1 Dy1 N2 C10 7.4(2) . . . .
Dy1 Dy1 N2 C10 6.3(4) 3_556 . . .
O3 Dy1 N2 C11 29.9(2) . . . .
O5 Dy1 N2 C11 -116.7(2) . . . .
O1 Dy1 N2 C11 -3.8(4) 3_556 . . .
O2 Dy1 N2 C11 101.0(2) . . . .
O4 Dy1 N2 C11 -46.1(2) . . . .
O1 Dy1 N2 C11 173.9(2) . . . .
N1 Dy1 N2 C11 173.0(2) . . . .
Dy1 Dy1 N2 C11 171.98(16) 3_556 . . .
C9 N1 C1 C6 1.6(4) . . . .
Dy1 N1 C1 C6 -173.4(2) . . . .
C9 N1 C1 C2 -179.1(3) . . . .
Dy1 N1 C1 C2 5.8(3) . . . .
Dy1 O1 C2 C3 -0.9(4) 3_556 . . .
Dy1 O1 C2 C3 171.1(2) . . . .
Dy1 O1 C2 C1 179.52(19) 3_556 . . .
Dy1 O1 C2 C1 -8.5(3) . . . .
N1 C1 C2 O1 1.6(4) . . . .
C6 C1 C2 O1 -179.1(3) . . . .
N1 C1 C2 C3 -178.0(3) . . . .
C6 C1 C2 C3 1.2(4) . . . .
O1 C2 C3 C4 -179.0(3) . . . .
C1 C2 C3 C4 0.7(4) . . . .
C2 C3 C4 C5 -0.6(5) . . . .
C3 C4 C5 C6 -1.4(5) . . . .
C4 C5 C6 C7 -178.1(3) . . . .
C4 C5 C6 C1 3.2(5) . . . .
N1 C1 C6 C5 176.0(3) . . . .
C2 C1 C6 C5 -3.2(4) . . . .
N1 C1 C6 C7 -2.8(4) . . . .
C2 C1 C6 C7 178.0(3) . . . .
C5 C6 C7 C8 -177.5(3) . . . .
C1 C6 C7 C8 1.3(5) . . . .
C6 C7 C8 C9 1.2(5) . . . .
C1 N1 C9 C8 1.1(4) . . . .
Dy1 N1 C9 C8 175.8(2) . . . .
C1 N1 C9 C10 -176.5(3) . . . .
Dy1 N1 C9 C10 -1.8(4) . . . .
C7 C8 C9 N1 -2.5(5) . . . .
C7 C8 C9 C10 174.9(3) . . . .
C11 N2 C10 C9 -178.7(3) . . . .
Dy1 N2 C10 C9 -11.8(4) . . . .
N1 C9 C10 N2 9.5(4) . . . .
C8 C9 C10 N2 -168.1(3) . . . .
C10 N2 C11 C12 -133.8(4) . . . .
Dy1 N2 C11 C12 60.7(4) . . . .
C10 N2 C11 C16 48.2(4) . . . .
Dy1 N2 C11 C16 -117.3(3) . . . .
C16 C11 C12 C13 -1.1(6) . . . .
N2 C11 C12 C13 -179.1(3) . . . .
C11 C12 C13 C14 -0.1(6) . . . .
C12 C13 C14 C15 0.4(7) . . . .
C12 C13 C14 Cl1 177.9(3) . . . .
C13 C14 C15 C16 0.6(7) . . . .
Cl1 C14 C15 C16 -176.9(3) . . . .
C12 C11 C16 C15 2.0(6) . . . .
N2 C11 C16 C15 180.0(3) . . . .
C14 C15 C16 C11 -1.7(6) . . . .
C22 C17 C18 C19 -0.1(6) . . . .
C17 C18 C19 C20 0.6(6) . . . .
C18 C19 C20 C21 -0.3(6) . . . .
C19 C20 C21 C22 -0.5(6) . . . .
C18 C17 C22 C21 -0.8(5) . . . .
C18 C17 C22 C23 176.1(3) . . . .
C20 C21 C22 C17 1.1(6) . . . .
C20 C21 C22 C23 -175.7(4) . . . .
Dy1 O2 C23 C24 -6.0(5) . . . .
Dy1 O2 C23 C22 176.7(2) . . . .
C17 C22 C23 O2 -8.7(5) . . . .
C21 C22 C23 O2 168.0(3) . . . .
C17 C22 C23 C24 173.9(3) . . . .
C21 C22 C23 C24 -9.4(5) . . . .
O2 C23 C24 C25 -10.0(6) . . . .
C22 C23 C24 C25 167.2(3) . . . .
Dy1 O3 C25 C24 16.9(5) . . . .
Dy1 O3 C25 C26 -163.3(2) . . . .
C23 C24 C25 O3 5.2(6) . . . .
C23 C24 C25 C26 -174.5(3) . . . .
O3 C25 C26 C31 6.4(5) . . . .
C24 C25 C26 C31 -173.9(3) . . . .
O3 C25 C26 C27 -178.0(4) . . . .
C24 C25 C26 C27 1.7(5) . . . .
C31 C26 C27 C28 -0.1(6) . . . .
C25 C26 C27 C28 -175.8(4) . . . .
C26 C27 C28 C29 0.9(7) . . . .
C27 C28 C29 C30 -1.2(7) . . . .
C28 C29 C30 C31 0.8(6) . . . .
C29 C30 C31 C26 0.0(6) . . . .
C27 C26 C31 C30 -0.3(6) . . . .
C25 C26 C31 C30 175.6(3) . . . .
C37 C32 C33 C34 0.8(7) . . . .
C32 C33 C34 C35 -0.6(7) . . . .
C33 C34 C35 C36 0.4(6) . . . .
C34 C35 C36 C37 -0.4(6) . . . .
C33 C32 C37 C36 -0.8(6) . . . .
C33 C32 C37 C38 -178.3(4) . . . .
C35 C36 C37 C32 0.6(6) . . . .
C35 C36 C37 C38 178.0(3) . . . .
Dy1 O4 C38 C39 15.3(5) . . . .
Dy1 O4 C38 C37 -165.2(2) . . . .
C32 C37 C38 O4 5.7(5) . . . .
C36 C37 C38 O4 -171.7(3) . . . .
C32 C37 C38 C39 -174.8(3) . . . .
C36 C37 C38 C39 7.8(5) . . . .
O4 C38 C39 C40 4.8(5) . . . .
C37 C38 C39 C40 -174.7(3) . . . .
Dy1 O5 C40 C39 -26.7(5) . . . .
Dy1 O5 C40 C41 151.6(2) . . . .
C38 C39 C40 O5 0.5(5) . . . .
C38 C39 C40 C41 -177.8(3) . . . .
O5 C40 C41 C46 -25.2(4) . . . .
C39 C40 C41 C46 153.2(3) . . . .
O5 C40 C41 C42 156.3(3) . . . .
C39 C40 C41 C42 -25.3(5) . . . .
C46 C41 C42 C43 -0.3(5) . . . .
C40 C41 C42 C43 178.1(3) . . . .
C41 C42 C43 C44 -0.2(6) . . . .
C42 C43 C44 C45 0.2(6) . . . .
C43 C44 C45 C46 0.3(6) . . . .
C42 C41 C46 C45 0.9(5) . . . .
C40 C41 C46 C45 -177.7(3) . . . .
C44 C45 C46 C41 -0.8(6) . . . .
